data_2013352
loop_
_publ_author_name
'Hai-Liang Zhu'
'Anwar Usman'
'Hoong-Kun Fun'
'Xian-Jiang Wang'

_publ_section_title
;
 Bis(2-aminopyridine-\k<i>N</i>^1^)(benzoato-\k<i>O</i>)silver(I)
;
_journal_issue 6
_journal_name_full 'Acta Crystallographica Section C'
_journal_page_first m218
_journal_page_last m220
_journal_paper_doi 10.1107/S0108270103008916
_journal_volume 59
_journal_year 2003
_chemical_formula_iupac '[Ag (C7 H5 O2) (C5 H6 N2)2]'
_chemical_formula_moiety 'C17 H17 Ag N4 O2'
_chemical_formula_sum 'C17 H17 Ag N4 O2'
_chemical_formula_weight 417.22
_chemical_name_systematic
;
Bis(2-aminopyridine-\kN^1^)(benzoato-\kO)silver(I)
;
_space_group_IT_number 4
_symmetry_cell_setting monoclinic
_symmetry_space_group_name_Hall 'P 2yb'
_symmetry_space_group_name_H-M 'P 1 21 1'
_atom_sites_solution_hydrogens geom
_atom_sites_solution_primary direct
_atom_sites_solution_secondary difmap
_audit_creation_method SHELXL-97
_cell_angle_alpha 90.00
_cell_angle_beta 100.2740(10)
_cell_angle_gamma 90.00
_cell_formula_units_Z 2
_cell_length_a 6.0261(5)
_cell_length_b 12.0503(10)
_cell_length_c 12.3120(10)
_cell_measurement_reflns_used 3391
_cell_measurement_temperature 293(2)
_cell_measurement_theta_max 28.29
_cell_measurement_theta_min 2.38
_cell_volume 879.72(13)
_computing_cell_refinement 'SAINT (Siemens, 1996)'
_computing_data_collection 'SMART (Siemens, 1996)'
_computing_data_reduction SAINT
_computing_molecular_graphics SHELXTL
_computing_publication_material 'SHELXTL, PARST (Nardelli, 1995) and PLATON (Spek, 2003)'
_computing_structure_refinement SHELXTL
_computing_structure_solution 'SHELXTL (Sheldrick, 1997)'
_diffrn_ambient_temperature 293(2)
_diffrn_detector_area_resol_mean 8.33
_diffrn_measured_fraction_theta_full 0.990
_diffrn_measured_fraction_theta_max 0.990
_diffrn_measurement_device_type 'Siemens SMART CCD area-detector'
_diffrn_measurement_method \w
_diffrn_radiation_monochromator graphite
_diffrn_radiation_source 'fine-focus sealed tube'
_diffrn_radiation_type MoK\a
_diffrn_radiation_wavelength 0.71073
_diffrn_reflns_av_R_equivalents 0.0190
_diffrn_reflns_av_sigmaI/netI 0.0285
_diffrn_reflns_limit_h_max 8
_diffrn_reflns_limit_h_min -7
_diffrn_reflns_limit_k_max 10
_diffrn_reflns_limit_k_min -15
_diffrn_reflns_limit_l_max 16
_diffrn_reflns_limit_l_min -14
_diffrn_reflns_number 5504
_diffrn_reflns_theta_full 28.30
_diffrn_reflns_theta_max 28.30
_diffrn_reflns_theta_min 2.38
_diffrn_standards_decay_% negligible
_diffrn_standards_interval_count none
_diffrn_standards_number 0
_exptl_absorpt_coefficient_mu 1.162
_exptl_absorpt_correction_T_max 0.6666
_exptl_absorpt_correction_T_min 0.5943
_exptl_absorpt_correction_type empirical
_exptl_absorpt_process_details '(SADABS; Sheldrick, 1996)'
_exptl_crystal_colour colorless
_exptl_crystal_density_diffrn 1.575
_exptl_crystal_density_method 'not measured'
_exptl_crystal_description slab
_exptl_crystal_F_000 420
_exptl_crystal_size_max 0.50
_exptl_crystal_size_mid 0.40
_exptl_crystal_size_min 0.38
_refine_diff_density_max 0.875
_refine_diff_density_min -0.441
_refine_ls_abs_structure_details 'Flack (1983), 741 Friedel pairs'
_refine_ls_abs_structure_Flack -0.01(4)
_refine_ls_extinction_method none
_refine_ls_goodness_of_fit_ref 1.082
_refine_ls_hydrogen_treatment mixed
_refine_ls_matrix_type full
_refine_ls_number_parameters 233
_refine_ls_number_reflns 3019
_refine_ls_number_restraints 1
_refine_ls_restrained_S_all 1.082
_refine_ls_R_factor_all 0.0397
_refine_ls_R_factor_gt 0.0337
_refine_ls_shift/su_max <0.001
_refine_ls_shift/su_mean 0.000
_refine_ls_structure_factor_coef Fsqd
_refine_ls_weighting_details 'calc w = 1/[\s^2^(Fo^2^)+(0.0453P)^2^+0.1717P] where P = (Fo^2^+2Fc^2^)/3'
_refine_ls_weighting_scheme calc
_refine_ls_wR_factor_gt 0.0831
_refine_ls_wR_factor_ref 0.0866
_reflns_number_gt 2671
_reflns_number_total 3019
_reflns_threshold_expression I>2\s(I)
_cod_data_source_file ob1119.cif
_cod_data_source_block I
_cod_depositor_comments
;
The following automatic conversions were performed:
'_symmetry_cell_setting' value 'Monoclinic' changed to 'monoclinic'
according to '/home/saulius/struct/CIF-dictionaries/cif_core.dic'
dictionary named 'cif_core.dic' version 2.4.1 from 2010-06-29.

Automatic conversion script
Id: cif_fix_enum 1527 2010-12-29 10:47:43Z saulius 

The following automatic conversions were performed:

'_symmetry_cell_setting' value 'Monoclinic' changed to 'monoclinic'
according to /home/saulius/struct/CIF-dictionaries/cif_core.dic
dictionary named 'cif_core.dic' version 2.4.1 from 2010-06-29.

Automatic conversion script
Id: cif_fix_values 1715 2011-07-08 13:25:40Z adriana 
;
_cod_original_sg_symbol_H-M 'P 21'
_cod_database_code 2013352
_cod_database_fobs_code 2013352

loop_
_symmetry_equiv_pos_as_xyz
'x, y, z'
'-x, y+1/2, -z'

loop_
_atom_site_label
_atom_site_fract_x
_atom_site_fract_y
_atom_site_fract_z
_atom_site_U_iso_or_equiv
_atom_site_adp_type
_atom_site_calc_flag
_atom_site_refinement_flags
_atom_site_occupancy
_atom_site_disorder_assembly
_atom_site_disorder_group
_atom_site_type_symbol
Ag1 0.01716(5) 0.31525(3) 0.33028(3) 0.06638(13) Uani d . 1 . . Ag
O1 0.1113(6) 0.1763(3) 0.2133(3) 0.0727(9) Uani d . 1 . . O
O2 -0.1845(7) 0.1043(3) 0.2679(3) 0.0621(9) Uani d . 1 . . O
N1 0.3214(5) 0.3137(5) 0.4633(2) 0.0522(6) Uani d . 1 . . N
N2 0.1833(9) 0.4652(5) 0.5447(4) 0.0727(12) Uani d . 1 . . N
H2A 0.071(10) 0.444(6) 0.510(5) 0.077(19) Uiso d . 1 . . H
H2B 0.173(13) 0.519(7) 0.593(6) 0.11(2) Uiso d . 1 . . H
N3 -0.2567(6) 0.4330(3) 0.2687(3) 0.0554(8) Uani d . 1 . . N
N4 -0.4855(7) 0.2917(4) 0.1887(4) 0.0616(13) Uani d . 1 . . N
H4A -0.383(10) 0.240(6) 0.217(5) 0.066(17) Uiso d . 1 . . H
H4B -0.608(10) 0.282(5) 0.179(4) 0.065(17) Uiso d . 1 . . H
C1 0.1837(8) -0.0134(5) 0.0948(4) 0.0654(12) Uani d . 1 . . C
H1 0.2873 0.0443 0.0985 0.079 Uiso calc R 1 . . H
C2 0.2152(12) -0.1079(7) 0.0367(4) 0.091(2) Uani d . 1 . . C
H2 0.3414 -0.1163 0.0036 0.110 Uiso calc R 1 . . H
C3 0.0566(14) -0.1881(11) 0.0294(5) 0.110(3) Uani d . 1 . . C
H3 0.0720 -0.2511 -0.0123 0.131 Uiso calc R 1 . . H
C4 -0.1289(11) -0.1801(8) 0.0818(4) 0.0880(15) Uani d . 1 . . C
H4 -0.2333 -0.2375 0.0766 0.106 Uiso calc R 1 . . H
C5 -0.1557(8) -0.0884(4) 0.1401(4) 0.0615(11) Uani d . 1 . . C
H5 -0.2794 -0.0824 0.1754 0.074 Uiso calc R 1 . . H
C6 -0.0001(6) -0.0024(4) 0.1481(3) 0.0461(8) Uani d . 1 . . C
C7 -0.0278(7) 0.0995(3) 0.2146(3) 0.0455(8) Uani d . 1 . . C
C8 0.4912(9) 0.2427(5) 0.4588(4) 0.0609(11) Uani d . 1 . . C
H8 0.4705 0.1882 0.4044 0.073 Uiso calc R 1 . . H
C9 0.6936(9) 0.2464(5) 0.5303(4) 0.0727(13) Uani d . 1 . . C
H9 0.8077 0.1959 0.5246 0.087 Uiso calc R 1 . . H
C10 0.7226(8) 0.3269(8) 0.6104(4) 0.0753(15) Uani d . 1 . . C
H10 0.8574 0.3306 0.6606 0.090 Uiso calc R 1 . . H
C11 0.5547(9) 0.4017(5) 0.6170(4) 0.0664(12) Uani d . 1 . . C
H11 0.5754 0.4569 0.6706 0.080 Uiso calc R 1 . . H
C12 0.3506(7) 0.3940(4) 0.5416(3) 0.0513(9) Uani d . 1 . . C
C13 -0.2252(13) 0.5433(5) 0.2913(6) 0.0771(16) Uani d . 1 . . C
H13 -0.0832 0.5675 0.3253 0.092 Uiso calc R 1 . . H
C14 -0.3919(13) 0.6186(6) 0.2661(6) 0.0960(19) Uani d . 1 . . C
H14 -0.3662 0.6929 0.2845 0.115 Uiso calc R 1 . . H
C15 -0.5992(13) 0.5842(6) 0.2131(6) 0.0926(19) Uani d . 1 . . C
H15 -0.7159 0.6352 0.1951 0.111 Uiso calc R 1 . . H
C16 -0.6345(9) 0.4751(5) 0.1868(5) 0.0754(14) Uani d . 1 . . C
H16 -0.7746 0.4513 0.1500 0.091 Uiso calc R 1 . . H
C17 -0.4605(8) 0.4002(5) 0.2153(4) 0.0524(10) Uani d . 1 . . C

loop_
_atom_site_aniso_label
_atom_site_aniso_U_11
_atom_site_aniso_U_22
_atom_site_aniso_U_33
_atom_site_aniso_U_12
_atom_site_aniso_U_13
_atom_site_aniso_U_23
Ag1 0.05793(18) 0.0646(2) 0.0690(2) 0.0027(2) -0.00918(12) -0.0132(2)
O1 0.072(2) 0.063(2) 0.086(2) -0.0204(18) 0.0232(17) -0.0179(18)
O2 0.081(2) 0.0476(19) 0.0655(19) 0.0079(17) 0.0336(17) 0.0074(14)
N1 0.0554(15) 0.0495(15) 0.0487(13) 0.001(3) 0.0010(11) -0.009(2)
N2 0.072(3) 0.076(3) 0.070(3) -0.001(3) 0.013(2) -0.025(2)
N3 0.0519(19) 0.048(2) 0.064(2) -0.0014(16) 0.0054(16) -0.0029(16)
N4 0.045(2) 0.056(4) 0.081(3) -0.0054(19) 0.0020(16) -0.005(2)
C1 0.063(3) 0.081(4) 0.052(2) 0.007(2) 0.0103(19) -0.002(2)
C2 0.100(4) 0.111(5) 0.060(3) 0.043(4) 0.006(3) -0.020(3)
C3 0.151(6) 0.094(5) 0.064(3) 0.035(7) -0.034(3) -0.038(5)
C4 0.111(4) 0.058(3) 0.083(3) -0.006(5) -0.016(3) -0.010(4)
C5 0.069(3) 0.050(2) 0.060(2) -0.007(2) -0.004(2) -0.0024(19)
C6 0.050(2) 0.047(2) 0.0375(17) 0.0078(16) -0.0004(14) 0.0028(15)
C7 0.055(2) 0.042(2) 0.0372(17) 0.0033(17) 0.0022(15) 0.0067(15)
C8 0.069(3) 0.063(3) 0.050(2) 0.005(2) 0.0064(19) -0.006(2)
C9 0.063(3) 0.080(4) 0.072(3) 0.013(3) 0.003(2) 0.007(3)
C10 0.060(2) 0.098(4) 0.061(2) -0.012(4) -0.0097(17) 0.007(3)
C11 0.074(3) 0.069(3) 0.052(2) -0.021(3) 0.001(2) -0.010(2)
C12 0.058(2) 0.053(2) 0.0438(18) -0.0108(19) 0.0114(16) -0.0053(16)
C13 0.079(4) 0.055(3) 0.095(4) 0.000(3) 0.008(3) -0.013(3)
C14 0.114(5) 0.053(3) 0.123(5) 0.010(3) 0.026(4) -0.007(3)
C15 0.103(5) 0.072(4) 0.104(4) 0.033(4) 0.019(4) 0.010(3)
C16 0.057(3) 0.086(4) 0.082(3) 0.017(3) 0.009(2) -0.001(3)
C17 0.049(2) 0.059(3) 0.051(2) 0.003(2) 0.0145(18) 0.006(2)

loop_
_atom_type_symbol
_atom_type_description
_atom_type_scat_dispersion_real
_atom_type_scat_dispersion_imag
_atom_type_scat_source
C C 0.0033 0.0016 'International Tables Vol C Tables 4.2.6.8 and 6.1.1.4'
H H 0.0000 0.0000 'International Tables Vol C Tables 4.2.6.8 and 6.1.1.4'
N N 0.0061 0.0033 'International Tables Vol C Tables 4.2.6.8 and 6.1.1.4'
O O 0.0106 0.0060 'International Tables Vol C Tables 4.2.6.8 and 6.1.1.4'
Ag Ag -0.8971 1.1015 'International Tables Vol C Tables 4.2.6.8 and 6.1.1.4'

loop_
_geom_angle_atom_site_label_1
_geom_angle_atom_site_label_2
_geom_angle_atom_site_label_3
_geom_angle
_geom_angle_publ_flag
N3 Ag1 N1 136.4(2) yes
N3 Ag1 O1 119.8(2) yes
N1 Ag1 O1 100.9(2) yes
C7 O1 Ag1 106.5(3) ?
C8 N1 C12 118.8(3) ?
C8 N1 Ag1 120.5(3) ?
C12 N1 Ag1 120.2(3) ?
C12 N2 H2A 111(5) ?
C12 N2 H2B 129(5) ?
H2A N2 H2B 117(7) ?
C17 N3 C13 117.9(5) ?
C17 N3 Ag1 122.8(3) ?
C13 N3 Ag1 119.2(4) ?
C17 N4 H4A 122(4) ?
C17 N4 H4B 105(5) ?
H4A N4 H4B 123(6) ?
C2 C1 C6 121.3(6) ?
C2 C1 H1 119.4 ?
C6 C1 H1 119.4 ?
C3 C2 C1 117.7(6) ?
C3 C2 H2 121.1 ?
C1 C2 H2 121.1 ?
C2 C3 C4 122.5(8) ?
C2 C3 H3 118.8 ?
C4 C3 H3 118.8 ?
C5 C4 C3 119.3(8) ?
C5 C4 H4 120.4 ?
C3 C4 H4 120.4 ?
C4 C5 C6 120.5(5) ?
C4 C5 H5 119.7 ?
C6 C5 H5 119.7 ?
C5 C6 C1 118.7(5) ?
C5 C6 C7 120.6(4) ?
C1 C6 C7 120.7(4) ?
O2 C7 O1 123.1(4) ?
O2 C7 C6 119.6(4) ?
O1 C7 C6 117.3(4) ?
N1 C8 C9 123.3(5) ?
N1 C8 H8 118.3 ?
C9 C8 H8 118.3 ?
C10 C9 C8 118.0(5) ?
C10 C9 H9 121.0 ?
C8 C9 H9 121.0 ?
C11 C10 C9 120.5(4) ?
C11 C10 H10 119.8 ?
C9 C10 H10 119.8 ?
C10 C11 C12 119.1(5) ?
C10 C11 H11 120.4 ?
C12 C11 H11 120.4 ?
N2 C12 N1 118.6(4) ?
N2 C12 C11 121.2(4) ?
N1 C12 C11 120.3(4) ?
C14 C13 N3 122.6(7) ?
C14 C13 H13 118.7 ?
N3 C13 H13 118.7 ?
C13 C14 C15 119.1(7) ?
C13 C14 H14 120.5 ?
C15 C14 H14 120.5 ?
C16 C15 C14 119.8(6) ?
C16 C15 H15 120.1 ?
C14 C15 H15 120.1 ?
C15 C16 C17 119.5(6) ?
C15 C16 H16 120.3 ?
C17 C16 H16 120.3 ?
N3 C17 N4 117.1(5) ?
N3 C17 C16 121.2(5) ?
N4 C17 C16 121.7(5) ?

loop_
_geom_bond_atom_site_label_1
_geom_bond_atom_site_label_2
_geom_bond_site_symmetry_2
_geom_bond_distance
_geom_bond_publ_flag
Ag1 N3 . 2.205(4) yes
Ag1 N1 . 2.230(3) yes
Ag1 O1 . 2.344(4) yes
O1 C7 . 1.250(5) yes
O2 C7 . 1.244(5) yes
N1 C8 . 1.343(7) ?
N1 C12 . 1.355(6) ?
N2 C12 . 1.329(7) yes
N2 H2A . 0.78(6) ?
N2 H2B . 0.88(8) ?
N3 C17 . 1.345(6) ?
N3 C13 . 1.365(7) ?
N4 C17 . 1.349(8) yes
N4 H4A . 0.90(7) ?
N4 H4B . 0.73(6) ?
C1 C2 . 1.377(8) ?
C1 C6 . 1.390(6) ?
C1 H1 . 0.9300 ?
C2 C3 . 1.351(14) ?
C2 H2 . 0.9300 ?
C3 C4 . 1.390(10) ?
C3 H3 . 0.9300 ?
C4 C5 . 1.342(10) ?
C4 H4 . 0.9300 ?
C5 C6 . 1.389(6) ?
C5 H5 . 0.9300 ?
C6 C7 . 1.502(6) ?
C8 C9 . 1.372(7) ?
C8 H8 . 0.9300 ?
C9 C10 . 1.371(9) ?
C9 H9 . 0.9300 ?
C10 C11 . 1.368(9) ?
C10 H10 . 0.9300 ?
C11 C12 . 1.405(6) ?
C11 H11 . 0.9300 ?
C13 C14 . 1.348(10) ?
C13 H13 . 0.9300 ?
C14 C15 . 1.366(11) ?
C14 H14 . 0.9300 ?
C15 C16 . 1.362(9) ?
C15 H15 . 0.9300 ?
C16 C17 . 1.381(8) ?
C16 H16 . 0.9300 ?

loop_
_geom_hbond_atom_site_label_D
_geom_hbond_atom_site_label_H
_geom_hbond_atom_site_label_A
_geom_hbond_site_symmetry_A
_geom_hbond_distance_DH
_geom_hbond_distance_HA
_geom_hbond_distance_DA
_geom_hbond_angle_DHA
_geom_hbond_publ_flag
N2 H2B O2 2_556 0.88(8) 1.99(8) 2.851(6) 163(7) yes
N4 H4A O2 1_555 0.90(7) 2.06(7) 2.951(6) 171(6) yes
N4 H4B O1 1_455 0.73(6) 2.22(6) 2.862(6) 147(6) yes
C10 H10 Cg3 2_656 0.93 3.17 3.855(6) 132 yes
C14 H14 Cg1 2_556 0.93 2.97 3.623(6) 128 yes
C16 H16 Cg3 2_455 0.93 3.11 3.873(6) 140 yes

loop_
_geom_torsion_atom_site_label_1
_geom_torsion_atom_site_label_2
_geom_torsion_atom_site_label_3
_geom_torsion_atom_site_label_4
_geom_torsion
N3 Ag1 O1 C7 -81.5(3)
N1 Ag1 O1 C7 114.9(3)
N3 Ag1 N1 C8 -159.7(4)
O1 Ag1 N1 C8 -0.5(4)
N3 Ag1 N1 C12 11.4(5)
O1 Ag1 N1 C12 170.7(3)
N1 Ag1 N3 C17 -154.7(3)
O1 Ag1 N3 C17 48.9(4)
N1 Ag1 N3 C13 21.0(5)
O1 Ag1 N3 C13 -135.3(4)
C6 C1 C2 C3 2.6(9)
C1 C2 C3 C4 -2.8(11)
C2 C3 C4 C5 1.5(11)
C3 C4 C5 C6 0.0(8)
C4 C5 C6 C1 -0.1(6)
C4 C5 C6 C7 -179.1(4)
C2 C1 C6 C5 -1.2(7)
C2 C1 C6 C7 177.8(4)
Ag1 O1 C7 O2 1.7(5)
Ag1 O1 C7 C6 -178.2(2)
C5 C6 C7 O2 4.0(5)
C1 C6 C7 O2 -174.9(4)
C5 C6 C7 O1 -176.1(4)
C1 C6 C7 O1 4.9(6)
C12 N1 C8 C9 0.6(8)
Ag1 N1 C8 C9 171.8(4)
N1 C8 C9 C10 0.1(9)
C8 C9 C10 C11 -0.9(9)
C9 C10 C11 C12 1.0(8)
C8 N1 C12 N2 179.0(5)
Ag1 N1 C12 N2 7.7(6)
C8 N1 C12 C11 -0.5(7)
Ag1 N1 C12 C11 -171.8(3)
C10 C11 C12 N2 -179.7(5)
C10 C11 C12 N1 -0.3(7)
C17 N3 C13 C14 2.7(9)
Ag1 N3 C13 C14 -173.2(5)
N3 C13 C14 C15 -1.9(11)
C13 C14 C15 C16 0.1(11)
C14 C15 C16 C17 0.8(10)
C13 N3 C17 N4 176.7(5)
Ag1 N3 C17 N4 -7.5(6)
C13 N3 C17 C16 -1.8(7)
Ag1 N3 C17 C16 174.0(4)
C15 C16 C17 N3 0.1(8)
C15 C16 C17 N4 -178.4(5)
